data_4516441
loop_
_publ_author_name
'Lei, Xiao-Wu'
'Yue, Cheng-Yang'
'Zhao, Jian-Qiang'
'Han, Yong-Fang'
'Yang, Jiang-Tao'
'Meng, Rong-Rong'
'Gao, Chuan-Sheng'
'Ding, Hao'
'Wang, Chun-Yan'
'Chen, Wan-Dong'

_publ_section_title
;
 Low-Dimensional Hybrid Cuprous Halides Directed by Transition Metal
 Complex: Syntheses, Crystal Structures, and Photocatalytic Properties
;
_journal_issue 11
_journal_name_full 'Crystal Growth &amp; Design'
_journal_page_first 5416
_journal_paper_doi 10.1021/acs.cgd.5b01037
_journal_volume 15
_journal_year 2015
_chemical_formula_sum 'C40 H32 Cu9 I11 N8'
_chemical_formula_weight 2592.50
_space_group_IT_number 62
_space_group_name_Hall '-P 2ac 2n'
_space_group_name_H-M_alt 'P n m a'
_symmetry_cell_setting orthorhombic
_symmetry_space_group_name_H-M 'P n m a'
_atom_sites_solution_hydrogens geom
_atom_sites_solution_primary direct
_atom_sites_solution_secondary difmap
_audit_creation_method SHELXL-97
_cell_angle_alpha 90.00
_cell_angle_beta 90.00
_cell_angle_gamma 90.00
_cell_formula_units_Z 4
_cell_length_a 13.6990(9)
_cell_length_b 28.1382(18)
_cell_length_c 15.4525(10)
_cell_measurement_temperature 293(2)
_cell_volume 5956.4(7)
_computing_cell_refinement 'APEX2 Software Suite (Bruker,2005)'
_computing_data_collection 'APEX2 Software Suite (Bruker,2005)'
_computing_data_reduction 'APEX2 Software Suite (Bruker,2005)'
_computing_structure_refinement 'SHELXL-97 (Sheldrick, 2008)'
_computing_structure_solution 'SHELXS-97 (Sheldrick, 2008)'
_diffrn_ambient_temperature 296(2)
_diffrn_measured_fraction_theta_full 0.994
_diffrn_measured_fraction_theta_max 0.994
_diffrn_measurement_device_type 'Bruker SMART CCD area detector'
_diffrn_measurement_method 'phi and omega scans'
_diffrn_radiation_monochromator graphite
_diffrn_radiation_source 'fine-focus sealed tube'
_diffrn_radiation_type MoK\a
_diffrn_radiation_wavelength 0.71073
_diffrn_reflns_av_R_equivalents 0.0328
_diffrn_reflns_av_sigmaI/netI 0.0176
_diffrn_reflns_limit_h_max 17
_diffrn_reflns_limit_h_min -17
_diffrn_reflns_limit_k_max 36
_diffrn_reflns_limit_k_min -36
_diffrn_reflns_limit_l_max 19
_diffrn_reflns_limit_l_min -19
_diffrn_reflns_number 66869
_diffrn_reflns_theta_full 27.57
_diffrn_reflns_theta_max 27.57
_diffrn_reflns_theta_min 1.45
_exptl_absorpt_coefficient_mu 8.884
_exptl_absorpt_correction_T_max 0.4153
_exptl_absorpt_correction_T_min 0.3492
_exptl_absorpt_correction_type multi-scan
_exptl_absorpt_process_details 'SADABS; Bruker, 2000'
_exptl_crystal_colour 'dark red'
_exptl_crystal_density_diffrn 2.891
_exptl_crystal_density_method 'not measured'
_exptl_crystal_description block
_exptl_crystal_F_000 4688
_exptl_crystal_size_max 0.15
_exptl_crystal_size_mid 0.15
_exptl_crystal_size_min 0.12
_refine_diff_density_max 4.373
_refine_diff_density_min -2.783
_refine_diff_density_rms 0.203
_refine_ls_extinction_coef 0
_refine_ls_extinction_method SHELXL
_refine_ls_goodness_of_fit_ref 1.053
_refine_ls_hydrogen_treatment mixed
_refine_ls_matrix_type full
_refine_ls_number_parameters 319
_refine_ls_number_reflns 6975
_refine_ls_number_restraints 2
_refine_ls_restrained_S_all 1.057
_refine_ls_R_factor_all 0.0520
_refine_ls_R_factor_gt 0.0424
_refine_ls_shift/su_max 0.001
_refine_ls_shift/su_mean 0.000
_refine_ls_structure_factor_coef Fsqd
_refine_ls_weighting_details 'calc w=1/[\s^2^(Fo^2^)+(0.0571P)^2^+50.3280P] where P=(Fo^2^+2Fc^2^)/3'
_refine_ls_weighting_scheme calc
_refine_ls_wR_factor_gt 0.1130
_refine_ls_wR_factor_ref 0.1201
_reflns_number_gt 5879
_reflns_number_total 6975
_reflns_threshold_expression >2sigma(I)
_cod_data_source_file cg5b01037_si_005.cif
_cod_data_source_block C40N8H32Mn2Cu7I11
_cod_original_sg_symbol_H-M Pnma
_cod_database_code 4516441

loop_
_symmetry_equiv_pos_as_xyz
'x, y, z'
'-x+1/2, -y, z+1/2'
'-x, y+1/2, -z'
'x+1/2, -y+1/2, -z+1/2'
'-x, -y, -z'
'x-1/2, y, -z-1/2'
'x, -y-1/2, z'
'-x-1/2, y-1/2, z-1/2'

loop_
_atom_site_label
_atom_site_type_symbol
_atom_site_fract_x
_atom_site_fract_y
_atom_site_fract_z
_atom_site_U_iso_or_equiv
_atom_site_adp_type
_atom_site_occupancy
_atom_site_symmetry_multiplicity
_atom_site_calc_flag
_atom_site_refinement_flags
I6 I 0.55882(4) 0.2500 0.21433(4) 0.03391(14) Uani 1 2 d S
I5 I 0.31399(3) 0.331071(15) 0.32133(3) 0.03518(11) Uani 1 1 d .
I4 I 0.49240(5) 0.2500 0.50147(4) 0.04197(16) Uani 1 2 d SU
I3 I 0.29168(5) 0.2500 0.07861(5) 0.04721(18) Uani 1 2 d S
I2 I 0.61105(4) 0.375582(18) 0.37359(3) 0.04337(13) Uani 1 1 d .
I7 I 0.21432(4) 0.50999(2) -0.12451(5) 0.05802(17) Uani 1 1 d .
I1 I 0.18473(7) 0.2500 0.53449(6) 0.0599(2) Uani 1 2 d SU
Cu4 Cu 0.36174(11) 0.2500 0.24392(11) 0.0510(3) Uani 1 2 d S
Cu6 Cu 0.35147(7) 0.44795(3) -0.16503(6) 0.0389(2) Uani 1 1 d .
Cu3 Cu 0.49873(8) 0.30042(4) 0.35734(8) 0.0579(3) Uani 1 1 d .
Cu2 Cu 0.69844(10) 0.30280(5) 0.30949(9) 0.0713(4) Uani 1 1 d .
Cu1 Cu 0.32131(15) 0.2500 0.42149(13) 0.0773(5) Uani 1 2 d S
N4 N 0.4609(5) 0.4935(2) -0.1515(4) 0.0409(14) Uani 1 1 d .
N2 N 0.3773(5) 0.4327(2) -0.2962(4) 0.0421(14) Uani 1 1 d .
N3 N 0.4411(5) 0.4092(2) -0.0803(4) 0.0445(15) Uani 1 1 d .
N1 N 0.2522(5) 0.3974(2) -0.1835(4) 0.0420(14) Uani 1 1 d .
C6 C 0.3184(5) 0.3983(3) -0.3274(5) 0.0400(16) Uani 1 1 d .
C16 C 0.5372(5) 0.4784(3) -0.1048(5) 0.0431(17) Uani 1 1 d .
C15 C 0.5242(5) 0.4321(3) -0.0611(5) 0.0405(16) Uani 1 1 d .
C10 C 0.4452(6) 0.4511(3) -0.3490(5) 0.0494(19) Uani 1 1 d .
H10 H 0.4865 0.4747 -0.3279 0.059 Uiso 1 1 calc .
C5 C 0.2458(5) 0.3798(3) -0.2648(5) 0.0440(17) Uani 1 1 d .
C17 C 0.6218(6) 0.5062(4) -0.0973(6) 0.056(2) Uani 1 1 d .
H17 H 0.6741 0.4958 -0.0638 0.067 Uiso 1 1 calc .
C14 C 0.5919(6) 0.4128(3) -0.0047(6) 0.055(2) Uani 1 1 d .
H14 H 0.6496 0.4289 0.0075 0.066 Uiso 1 1 calc .
C20 C 0.4659(7) 0.5354(3) -0.1919(6) 0.053(2) Uani 1 1 d .
H20 H 0.4126 0.5459 -0.2240 0.064 Uiso 1 1 calc .
C7 C 0.3271(6) 0.3821(3) -0.4115(6) 0.054(2) Uani 1 1 d .
H7 H 0.2864 0.3580 -0.4315 0.065 Uiso 1 1 calc .
C9 C 0.4559(7) 0.4361(4) -0.4344(6) 0.059(2) Uani 1 1 d .
H9 H 0.5033 0.4496 -0.4699 0.070 Uiso 1 1 calc .
C1 C 0.1905(7) 0.3829(3) -0.1230(6) 0.054(2) Uani 1 1 d .
H1 H 0.1955 0.3957 -0.0677 0.064 Uiso 1 1 calc .
C18 C 0.6261(7) 0.5491(4) -0.1402(6) 0.060(2) Uani 1 1 d .
H18 H 0.6821 0.5677 -0.1367 0.072 Uiso 1 1 calc .
C11 C 0.4243(7) 0.3668(3) -0.0434(7) 0.058(2) Uani 1 1 d .
H11 H 0.3666 0.3510 -0.0568 0.070 Uiso 1 1 calc .
C13 C 0.5727(8) 0.3690(4) 0.0335(8) 0.072(3) Uani 1 1 d .
H13 H 0.6166 0.3556 0.0724 0.086 Uiso 1 1 calc .
C8 C 0.3956(7) 0.4014(4) -0.4648(5) 0.059(2) Uani 1 1 d .
H8 H 0.4011 0.3910 -0.5217 0.071 Uiso 1 1 calc .
C19 C 0.5491(8) 0.5640(4) -0.1872(6) 0.063(3) Uani 1 1 d .
H19 H 0.5514 0.5929 -0.2161 0.075 Uiso 1 1 calc .
C3 C 0.1109(8) 0.3324(4) -0.2224(9) 0.081(4) Uani 1 1 d .
H3 H 0.0630 0.3102 -0.2357 0.097 Uiso 1 1 calc .
C4 C 0.1726(8) 0.3478(4) -0.2854(7) 0.067(3) Uani 1 1 d .
H4 H 0.1657 0.3369 -0.3419 0.081 Uiso 1 1 calc .
C12 C 0.4875(8) 0.3459(3) 0.0125(8) 0.069(3) Uani 1 1 d .
H12 H 0.4733 0.3164 0.0364 0.083 Uiso 1 1 calc .
C2 C 0.1186(7) 0.3492(4) -0.1395(7) 0.067(3) Uani 1 1 d .
H2 H 0.0773 0.3385 -0.0959 0.080 Uiso 1 1 calc .
Cu5 Cu 0.3328(11) 0.2500 0.6205(11) 0.100(4) Uani 1 2 d SPU
I8 I 0.3747(4) 0.2500 0.7792(7) 0.225(4) Uani 1 2 d SP

loop_
_atom_site_aniso_label
_atom_site_aniso_U_11
_atom_site_aniso_U_22
_atom_site_aniso_U_33
_atom_site_aniso_U_23
_atom_site_aniso_U_13
_atom_site_aniso_U_12
I6 0.0252(3) 0.0421(3) 0.0344(3) 0.000 0.0002(2) 0.000
I5 0.0304(2) 0.0318(2) 0.0433(2) -0.00072(17) -0.00337(17) 0.00017(16)
I4 0.0483(4) 0.0400(3) 0.0376(3) 0.000 -0.0040(3) 0.000
I3 0.0358(3) 0.0612(5) 0.0446(4) 0.000 0.0040(3) 0.000
I2 0.0402(3) 0.0385(3) 0.0514(3) -0.0045(2) 0.0070(2) -0.00327(19)
I7 0.0412(3) 0.0501(3) 0.0827(4) -0.0078(3) -0.0115(3) -0.0009(2)
I1 0.0699(5) 0.0493(4) 0.0606(5) 0.000 0.0093(4) 0.000
Cu4 0.0477(8) 0.0455(7) 0.0599(9) 0.000 -0.0024(7) 0.000
Cu6 0.0403(5) 0.0413(5) 0.0352(4) -0.0013(4) -0.0006(3) -0.0151(4)
Cu3 0.0573(7) 0.0515(6) 0.0650(7) 0.0024(5) 0.0004(5) -0.0078(5)
Cu2 0.0771(8) 0.0726(8) 0.0642(7) -0.0010(6) 0.0129(6) 0.0259(7)
Cu1 0.0708(12) 0.0918(15) 0.0693(12) 0.000 0.0020(9) 0.000
N4 0.048(3) 0.040(3) 0.035(3) -0.002(2) 0.001(3) -0.014(3)
N2 0.038(3) 0.050(4) 0.038(3) -0.006(3) 0.004(3) -0.012(3)
N3 0.044(3) 0.038(3) 0.052(4) 0.000(3) -0.006(3) -0.011(3)
N1 0.044(3) 0.040(3) 0.042(3) -0.002(3) 0.005(3) -0.013(3)
C6 0.034(3) 0.047(4) 0.039(4) -0.007(3) -0.004(3) 0.000(3)
C16 0.039(4) 0.048(4) 0.042(4) -0.009(3) 0.006(3) -0.012(3)
C15 0.039(4) 0.041(4) 0.042(4) -0.010(3) -0.001(3) -0.001(3)
C10 0.043(4) 0.063(5) 0.043(4) -0.008(4) 0.005(3) -0.016(4)
C5 0.036(4) 0.042(4) 0.054(4) -0.004(3) 0.000(3) -0.008(3)
C17 0.038(4) 0.075(6) 0.054(5) -0.006(4) -0.003(4) -0.022(4)
C14 0.044(4) 0.053(5) 0.067(5) -0.010(4) -0.011(4) 0.001(4)
C20 0.059(5) 0.045(4) 0.056(5) 0.011(4) -0.005(4) -0.016(4)
C7 0.044(4) 0.064(5) 0.055(5) -0.023(4) -0.001(4) -0.006(4)
C9 0.055(5) 0.079(6) 0.042(4) -0.004(4) 0.014(4) -0.008(5)
C1 0.053(5) 0.051(5) 0.058(5) 0.003(4) 0.015(4) -0.015(4)
C18 0.054(5) 0.064(6) 0.063(5) -0.007(4) 0.006(4) -0.034(5)
C11 0.060(5) 0.042(4) 0.072(6) 0.007(4) -0.019(5) -0.008(4)
C13 0.062(6) 0.056(6) 0.097(8) 0.002(5) -0.026(6) 0.014(5)
C8 0.066(6) 0.074(6) 0.038(4) -0.016(4) 0.007(4) -0.003(5)
C19 0.075(6) 0.059(6) 0.055(5) 0.008(4) 0.006(5) -0.032(5)
C3 0.061(6) 0.066(6) 0.116(10) -0.025(6) 0.020(6) -0.041(5)
C4 0.064(6) 0.069(6) 0.070(6) -0.025(5) 0.003(5) -0.028(5)
C12 0.072(6) 0.042(5) 0.094(8) 0.014(5) -0.019(6) -0.002(4)
C2 0.060(6) 0.055(5) 0.086(7) -0.004(5) 0.024(5) -0.022(5)
Cu5 0.106(9) 0.047(6) 0.149(12) 0.000 -0.069(8) 0.000
I8 0.102(3) 0.105(3) 0.467(12) 0.000 0.025(5) 0.000

loop_
_atom_type_symbol
_atom_type_description
_atom_type_scat_dispersion_real
_atom_type_scat_dispersion_imag
_atom_type_scat_source
C C 0.0033 0.0016 'International Tables Vol C Tables 4.2.6.8 and 6.1.1.4'
H H 0.0000 0.0000 'International Tables Vol C Tables 4.2.6.8 and 6.1.1.4'
N N 0.0061 0.0033 'International Tables Vol C Tables 4.2.6.8 and 6.1.1.4'
Cu Cu 0.3201 1.2651 'International Tables Vol C Tables 4.2.6.8 and 6.1.1.4'
I I -0.4742 1.8119 'International Tables Vol C Tables 4.2.6.8 and 6.1.1.4'

loop_
_geom_angle_atom_site_label_1
_geom_angle_atom_site_label_2
_geom_angle_atom_site_label_3
_geom_angle
_geom_angle_site_symmetry_1
_geom_angle_site_symmetry_3
Cu4 I6 Cu3 64.59(4) . .
Cu4 I6 Cu3 64.59(4) . 7_565
Cu3 I6 Cu3 62.06(5) . 7_565
Cu4 I6 Cu2 125.37(4) . .
Cu3 I6 Cu2 60.98(4) . .
Cu3 I6 Cu2 93.18(4) 7_565 .
Cu4 I6 Cu2 125.37(4) . 7_565
Cu3 I6 Cu2 93.18(4) . 7_565
Cu3 I6 Cu2 60.98(4) 7_565 7_565
Cu2 I6 Cu2 63.25(6) . 7_565
Cu4 I5 Cu2 63.41(4) . 6_556
Cu4 I5 Cu3 65.95(4) . .
Cu2 I5 Cu3 127.26(4) 6_556 .
Cu4 I5 Cu1 62.21(5) . .
Cu2 I5 Cu1 101.46(5) 6_556 .
Cu3 I5 Cu1 65.85(5) . .
Cu3 I4 Cu3 64.96(5) . 7_565
Cu3 I4 Cu1 68.65(5) . .
Cu3 I4 Cu1 68.65(5) 7_565 .
Cu3 I4 Cu5 124.60(19) . .
Cu3 I4 Cu5 124.59(19) 7_565 .
Cu1 I4 Cu5 67.9(3) . .
Cu2 I3 Cu2 69.30(7) 6_556 4_455
Cu2 I3 Cu4 63.42(4) 6_556 .
Cu2 I3 Cu4 63.42(4) 4_455 .
Cu2 I2 Cu3 66.09(5) . .
Cu5 I1 Cu1 76.3(5) . .
I5 Cu4 I5 118.27(6) 7_565 .
I5 Cu4 I3 109.56(4) 7_565 .
I5 Cu4 I3 109.56(4) . .
I5 Cu4 I6 108.53(4) 7_565 .
I5 Cu4 I6 108.53(4) . .
I3 Cu4 I6 100.98(6) . .
I5 Cu4 Cu1 60.66(3) 7_565 .
I5 Cu4 Cu1 60.66(3) . .
I3 Cu4 Cu1 148.00(8) . .
I6 Cu4 Cu1 111.02(7) . .
I5 Cu4 Cu2 58.82(4) 7_565 4_455
I5 Cu4 Cu2 112.97(6) . 4_455
I3 Cu4 Cu2 56.29(4) . 4_455
I6 Cu4 Cu2 137.39(5) . 4_455
Cu1 Cu4 Cu2 97.49(6) . 4_455
I5 Cu4 Cu2 112.97(6) 7_565 6_556
I5 Cu4 Cu2 58.82(4) . 6_556
I3 Cu4 Cu2 56.29(4) . 6_556
I6 Cu4 Cu2 137.39(5) . 6_556
Cu1 Cu4 Cu2 97.49(6) . 6_556
Cu2 Cu4 Cu2 63.86(7) 4_455 6_556
I5 Cu4 Cu3 107.68(6) 7_565 .
I5 Cu4 Cu3 58.22(3) . .
I3 Cu4 Cu3 141.65(5) . .
I6 Cu4 Cu3 57.93(4) . .
Cu1 Cu4 Cu3 62.67(5) . .
Cu2 Cu4 Cu3 160.15(7) 4_455 .
Cu2 Cu4 Cu3 115.41(4) 6_556 .
I5 Cu4 Cu3 58.22(3) 7_565 7_565
I5 Cu4 Cu3 107.68(6) . 7_565
I3 Cu4 Cu3 141.65(5) . 7_565
I6 Cu4 Cu3 57.93(4) . 7_565
Cu1 Cu4 Cu3 62.67(5) . 7_565
Cu2 Cu4 Cu3 115.41(4) 4_455 7_565
Cu2 Cu4 Cu3 160.16(7) 6_556 7_565
Cu3 Cu4 Cu3 57.84(6) . 7_565
N4 Cu6 N1 173.9(3) . .
N4 Cu6 N3 80.1(3) . .
N1 Cu6 N3 96.8(3) . .
N4 Cu6 N2 96.1(2) . .
N1 Cu6 N2 80.3(2) . .
N3 Cu6 N2 113.3(3) . .
N4 Cu6 I7 94.9(2) . .
N1 Cu6 I7 91.2(2) . .
N3 Cu6 I7 127.72(19) . .
N2 Cu6 I7 118.9(2) . .
I2 Cu3 I4 111.77(5) . .
I2 Cu3 I5 107.94(4) . .
I4 Cu3 I5 108.11(4) . .
I2 Cu3 I6 108.45(4) . .
I4 Cu3 I6 114.20(4) . .
I5 Cu3 I6 106.05(4) . .
I2 Cu3 Cu2 55.99(4) . .
I4 Cu3 Cu2 105.32(5) . .
I5 Cu3 Cu2 146.49(5) . .
I6 Cu3 Cu2 60.93(4) . .
I2 Cu3 Cu3 143.60(3) . 7_565
I4 Cu3 Cu3 57.52(3) . 7_565
I5 Cu3 Cu3 108.41(3) . 7_565
I6 Cu3 Cu3 58.97(3) . 7_565
Cu2 Cu3 Cu3 91.36(4) . 7_565
I2 Cu3 Cu4 145.18(5) . .
I4 Cu3 Cu4 102.88(5) . .
I5 Cu3 Cu4 55.82(3) . .
I6 Cu3 Cu4 57.47(4) . .
Cu2 Cu3 Cu4 118.23(6) . .
Cu3 Cu3 Cu4 61.08(3) 7_565 .
I2 Cu3 Cu1 145.90(6) . .
I4 Cu3 Cu1 55.80(5) . .
I5 Cu3 Cu1 57.52(4) . .
I6 Cu3 Cu1 105.39(5) . .
Cu2 Cu3 Cu1 152.13(6) . .
Cu3 Cu3 Cu1 61.61(3) 7_565 .
Cu4 Cu3 Cu1 56.46(5) . .
I2 Cu2 I3 115.19(5) . 6_656
I2 Cu2 I5 109.17(5) . 6_656
I3 Cu2 I5 112.21(5) 6_656 6_656
I2 Cu2 Cu4 154.87(7) . 6_656
I3 Cu2 Cu4 60.30(4) 6_656 6_656
I5 Cu2 Cu4 57.77(4) 6_656 6_656
I2 Cu2 I6 107.66(5) . .
I3 Cu2 I6 112.04(5) 6_656 .
I5 Cu2 I6 99.34(5) 6_656 .
Cu4 Cu2 I6 96.18(5) 6_656 .
I2 Cu2 Cu3 57.92(4) . .
I3 Cu2 Cu3 106.60(6) 6_656 .
I5 Cu2 Cu3 140.49(6) 6_656 .
Cu4 Cu2 Cu3 146.36(7) 6_656 .
I6 Cu2 Cu3 58.10(4) . .
I2 Cu2 Cu2 142.81(4) . 7_565
I3 Cu2 Cu2 55.35(4) 6_656 7_565
I5 Cu2 Cu2 107.21(3) 6_656 7_565
Cu4 Cu2 Cu2 58.07(4) 6_656 7_565
I6 Cu2 Cu2 58.37(3) . 7_565
Cu3 Cu2 Cu2 88.64(4) . 7_565
I1 Cu1 I4 109.18(8) . .
I1 Cu1 I5 110.87(5) . 7_565
I4 Cu1 I5 107.09(5) . 7_565
I1 Cu1 I5 110.87(5) . .
I4 Cu1 I5 107.09(5) . .
I5 Cu1 I5 111.58(7) 7_565 .
I1 Cu1 Cu4 144.43(9) . .
I4 Cu1 Cu4 106.39(8) . .
I5 Cu1 Cu4 57.13(4) 7_565 .
I5 Cu1 Cu4 57.13(4) . .
I1 Cu1 Cu3 145.31(6) . .
I4 Cu1 Cu3 55.56(5) . .
I5 Cu1 Cu3 103.68(7) 7_565 .
I5 Cu1 Cu3 56.63(4) . .
Cu4 Cu1 Cu3 60.87(5) . .
I1 Cu1 Cu3 145.31(6) . 7_565
I4 Cu1 Cu3 55.56(5) . 7_565
I5 Cu1 Cu3 56.63(4) 7_565 7_565
I5 Cu1 Cu3 103.68(7) . 7_565
Cu4 Cu1 Cu3 60.87(5) . 7_565
Cu3 Cu1 Cu3 56.79(6) . 7_565
C20 N4 C16 119.4(7) . .
C20 N4 Cu6 124.1(6) . .
C16 N4 Cu6 116.2(5) . .
C10 N2 C6 118.3(6) . .
C10 N2 Cu6 128.6(5) . .
C6 N2 Cu6 113.0(5) . .
C11 N3 C15 118.6(7) . .
C11 N3 Cu6 128.8(6) . .
C15 N3 Cu6 112.6(5) . .
C1 N1 C5 120.0(7) . .
C1 N1 Cu6 123.8(6) . .
C5 N1 Cu6 116.1(5) . .
N2 C6 C7 121.5(7) . .
N2 C6 C5 114.8(6) . .
C7 C6 C5 123.7(7) . .
N4 C16 C17 120.9(8) . .
N4 C16 C15 115.6(6) . .
C17 C16 C15 123.5(8) . .
N3 C15 C14 121.2(8) . .
N3 C15 C16 115.1(7) . .
C14 C15 C16 123.7(7) . .
N2 C10 C9 122.1(8) . .
N1 C5 C4 119.9(8) . .
N1 C5 C6 115.7(6) . .
C4 C5 C6 124.4(8) . .
C18 C17 C16 118.9(8) . .
C15 C14 C13 119.3(8) . .
N4 C20 C19 121.7(9) . .
C8 C7 C6 119.7(8) . .
C8 C9 C10 118.7(8) . .
N1 C1 C2 122.3(9) . .
C19 C18 C17 119.8(8) . .
N3 C11 C12 123.1(8) . .
C12 C13 C14 118.6(9) . .
C7 C8 C9 119.6(8) . .
C18 C19 C20 119.2(9) . .
C4 C3 C2 120.8(8) . .
C3 C4 C5 119.5(9) . .
C11 C12 C13 119.2(9) . .
C3 C2 C1 117.4(8) . .
I1 Cu5 I8 136.4(8) . .
I1 Cu5 I4 106.7(6) . .
I8 Cu5 I4 116.9(5) . .

loop_
_geom_bond_atom_site_label_1
_geom_bond_atom_site_label_2
_geom_bond_distance
_geom_bond_site_symmetry_2
I6 Cu4 2.7383(16) .
I6 Cu3 2.7521(13) .
I6 Cu3 2.7522(13) 7_565
I6 Cu2 2.8334(17) .
I6 Cu2 2.8334(17) 7_565
I5 Cu4 2.6576(9) .
I5 Cu2 2.6880(14) 6_556
I5 Cu3 2.7309(13) .
I5 Cu1 2.7585(13) .
I4 Cu3 2.6421(13) .
I4 Cu3 2.6421(13) 7_565
I4 Cu1 2.650(2) .
I4 Cu5 2.857(19) .
I3 Cu2 2.6132(15) 6_556
I3 Cu2 2.6132(15) 4_455
I3 Cu4 2.7288(18) .
I2 Cu2 2.5706(14) .
I2 Cu3 2.6275(12) .
I7 Cu6 2.6399(12) .
I1 Cu5 2.425(12) .
I1 Cu1 2.559(2) .
Cu4 I5 2.6576(9) 7_565
Cu4 Cu1 2.799(3) .
Cu4 Cu2 2.8095(18) 4_455
Cu4 Cu2 2.8095(18) 6_556
Cu4 Cu3 2.9336(18) .
Cu4 Cu3 2.9336(18) 7_565
Cu6 N4 1.983(6) .
Cu6 N1 1.988(6) .
Cu6 N3 2.100(7) .
Cu6 N2 2.102(6) .
Cu3 Cu2 2.8348(18) .
Cu3 Cu3 2.838(2) 7_565
Cu3 Cu1 2.984(2) .
Cu2 I3 2.6133(15) 6_656
Cu2 I5 2.6879(14) 6_656
Cu2 Cu4 2.8095(18) 6_656
Cu2 Cu2 2.972(3) 7_565
Cu1 I5 2.7585(13) 7_565
Cu1 Cu3 2.984(2) 7_565
N4 C20 1.337(10) .
N4 C16 1.339(10) .
N2 C10 1.341(10) .
N2 C6 1.349(9) .
N3 C11 1.342(11) .
N3 C15 1.343(9) .
N1 C1 1.324(10) .
N1 C5 1.354(10) .
C6 C7 1.382(11) .
C6 C5 1.482(11) .
C16 C17 1.402(10) .
C16 C15 1.479(11) .
C15 C14 1.383(12) .
C10 C9 1.393(11) .
C5 C4 1.385(11) .
C17 C18 1.378(14) .
C14 C13 1.392(14) .
C20 C19 1.396(12) .
C7 C8 1.362(13) .
C9 C8 1.364(13) .
C1 C2 1.391(12) .
C18 C19 1.348(15) .
C11 C12 1.357(13) .
C13 C12 1.374(15) .
C3 C4 1.360(15) .
C3 C2 1.369(16) .
Cu5 I8 2.519(18) .
